data_4314902
loop_
_publ_author_name
'Alexandre Picot'
'Hellen Dyer'
'Antoine Buchard'
'Audrey Auffrant'
'Laure Vendier'
'Pascal Le Floch'
'Sylviane Sabo-Etienne'

_publ_contact_author
;
Sylviane Sabo-Etienne
;
_publ_contact_author_address
;
Laboratoire de Chimie de Coordination
205 Route de Narbonne
31077 Toulouse Cedex 04
;
_publ_contact_author_email sylviane.sabo@lcc-toulouse.fr
_publ_section_title
;
 Interplay between Hydrido/Dihydrogen and Amine/Amido Ligands in
 Ruthenium-Catalyzed Transfer Hydrogenation of Ketones
;
_journal_name_full 'Inorganic Chemistry'
_journal_page_first 1310
_journal_page_last 1312
_journal_paper_doi 10.1021/ic902339j
_journal_volume 49
_journal_year 2010
_chemical_compound_source 'synthesis as described'
_chemical_formula_moiety 'C49 H62 N2 P3 Ru, C32 H12 B F24'
_chemical_formula_sum 'C81 H74 B F24 N2 P3 Ru'
_chemical_formula_weight 1736.21
_chemical_name_systematic
;
 ?
;
_space_group_IT_number 14
_symmetry_cell_setting monoclinic
_symmetry_Int_Tables_number 14
_symmetry_space_group_name_Hall '-P 2ybc'
_symmetry_space_group_name_H-M 'P 1 21/c 1'
_atom_sites_solution_hydrogens geom
_atom_sites_solution_primary direct
_atom_sites_solution_secondary difmap
_cell_angle_alpha 90
_cell_angle_beta 104.371(3)
_cell_angle_gamma 90
_cell_formula_units_Z 4
_cell_length_a 14.1430(5)
_cell_length_b 33.2630(8)
_cell_length_c 20.1870(7)
_cell_measurement_reflns_used 9902
_cell_measurement_temperature 110
_cell_measurement_theta_max 29.57
_cell_measurement_theta_min 2.11
_cell_measurement_wavelength 0.71073
_cell_volume 9199.6(5)
_computing_cell_refinement 'Bruker SMART'
_computing_data_collection 'Bruker SMART'
_computing_data_reduction 'Bruker SAINT'
_computing_molecular_graphics 'Ortep-3 for Windows (Farrugia, 1997)'
_computing_publication_material 'WinGX publication routines (Farrugia, 1999)'
_computing_structure_refinement 'SHELXL-97 (Sheldrick, 1997)'
_computing_structure_solution 'SIR92 (Giacovazzo et al, 1993)'
_diffrn_ambient_temperature 110
_diffrn_measured_fraction_theta_full 0.999
_diffrn_measured_fraction_theta_max 0.999
_diffrn_measurement_device_type 'Bruker Kappa APEX II'
_diffrn_measurement_method \w-\f
_diffrn_radiation_monochromator graphite
_diffrn_radiation_source 'fine-focus sealed tube'
_diffrn_radiation_type MoK\a
_diffrn_radiation_wavelength 0.71073
_diffrn_reflns_av_R_equivalents 0.0393
_diffrn_reflns_av_unetI/netI 0.0427
_diffrn_reflns_limit_h_max 16
_diffrn_reflns_limit_h_min -17
_diffrn_reflns_limit_k_max 38
_diffrn_reflns_limit_k_min -41
_diffrn_reflns_limit_l_max 25
_diffrn_reflns_limit_l_min -25
_diffrn_reflns_number 87635
_diffrn_reflns_theta_full 26.37
_diffrn_reflns_theta_max 26.37
_diffrn_reflns_theta_min 1.21
_diffrn_standards_decay_% 0
_diffrn_standards_interval_count 0
_diffrn_standards_interval_time 0
_diffrn_standards_number 0
_exptl_absorpt_coefficient_mu 0.31
_exptl_absorpt_correction_T_max 0.975
_exptl_absorpt_correction_T_min 0.889
_exptl_absorpt_correction_type multi-scan
_exptl_absorpt_process_details
;
        [c.f. r.h. blessing, acta cryst. (1995), a51, 33-38]
;
_exptl_crystal_colour 'orange brown'
_exptl_crystal_density_diffrn 1.254
_exptl_crystal_density_method 'not measured'
_exptl_crystal_description plate
_exptl_crystal_F_000 3536
_exptl_crystal_size_max 0.35
_exptl_crystal_size_mid 0.2
_exptl_crystal_size_min 0.07
_refine_diff_density_max 1.845
_refine_diff_density_min -1.429
_refine_diff_density_rms 0.104
_refine_ls_extinction_method none
_refine_ls_goodness_of_fit_ref 1.113
_refine_ls_hydrogen_treatment mixed
_refine_ls_matrix_type full
_refine_ls_number_parameters 1036
_refine_ls_number_reflns 18797
_refine_ls_number_restraints 44
_refine_ls_restrained_S_all 1.122
_refine_ls_R_factor_all 0.0758
_refine_ls_R_factor_gt 0.0612
_refine_ls_shift/su_max 0.014
_refine_ls_shift/su_mean 0
_refine_ls_structure_factor_coef Fsqd
_refine_ls_weighting_details 'calc w=1/[\s^2^(Fo^2^)+(0.0918P)^2^+14.0563P] where P=(Fo^2^+2Fc^2^)/3'
_refine_ls_weighting_scheme calc
_refine_ls_wR_factor_gt 0.1646
_refine_ls_wR_factor_ref 0.1724
_reflns_number_gt 14705
_reflns_number_total 18797
_reflns_threshold_expression >2\s(I)
_cod_data_source_file ic902339j_si_001_1.cif
_cod_data_source_block apo300408
_cod_database_code 4314902

loop_
_symmetry_equiv_pos_as_xyz
'x, y, z'
'-x, y+1/2, -z+1/2'
'-x, -y, -z'
'x, -y-1/2, z-1/2'

loop_
_atom_site_label
_atom_site_type_symbol
_atom_site_fract_x
_atom_site_fract_y
_atom_site_fract_z
_atom_site_U_iso_or_equiv
_atom_site_adp_type
_atom_site_occupancy
_atom_site_symmetry_multiplicity
_atom_site_calc_flag
_atom_site_refinement_flags
_atom_site_disorder_assembly
_atom_site_disorder_group
C1 C 0.7009(3) 0.05782(10) 0.91103(16) 0.0160(7) Uani 1 1 d . . .
H1A H 0.7612 0.0428 0.9172 0.019 Uiso 1 1 calc R . .
H1B H 0.666 0.0478 0.9434 0.019 Uiso 1 1 calc R . .
C2 C 0.4731(3) 0.09352(11) 0.75715(17) 0.0173(7) Uani 1 1 d . . .
C3 C 0.4485(3) 0.06753(11) 0.70093(18) 0.0226(8) Uani 1 1 d . . .
H3 H 0.4887 0.0458 0.6983 0.027 Uiso 1 1 calc R . .
C4 C 0.3646(3) 0.07380(12) 0.6490(2) 0.0289(9) Uani 1 1 d . . .
H4 H 0.3494 0.0562 0.6121 0.035 Uiso 1 1 calc R . .
C5 C 0.3038(3) 0.10579(13) 0.6515(2) 0.0306(9) Uani 1 1 d . . .
H5 H 0.2487 0.1103 0.6161 0.037 Uiso 1 1 calc R . .
C6 C 0.3260(3) 0.13139(12) 0.7081(2) 0.0268(8) Uani 1 1 d . . .
H6 H 0.2847 0.1527 0.7109 0.032 Uiso 1 1 calc R . .
C7 C 0.4092(3) 0.12509(11) 0.75988(18) 0.0197(7) Uani 1 1 d . . .
C8 C 0.5565(3) 0.00634(10) 0.82460(18) 0.0195(7) Uani 1 1 d . . .
C9 C 0.5703(3) -0.02868(11) 0.79067(19) 0.0247(8) Uani 1 1 d . . .
H9 H 0.618 -0.0297 0.7662 0.03 Uiso 1 1 calc R . .
C10 C 0.5125(3) -0.06214(12) 0.7933(2) 0.0318(9) Uani 1 1 d . . .
H10 H 0.522 -0.0857 0.7709 0.038 Uiso 1 1 calc R . .
C11 C 0.4414(3) -0.06066(12) 0.8289(2) 0.0320(9) Uani 1 1 d . . .
H11 H 0.4033 -0.0832 0.8309 0.038 Uiso 1 1 calc R . .
C12 C 0.4263(3) -0.02563(13) 0.8619(2) 0.0347(10) Uani 1 1 d . . .
H12 H 0.3774 -0.0246 0.8853 0.042 Uiso 1 1 calc R . .
C13 C 0.4841(3) 0.00799(12) 0.8600(2) 0.0292(9) Uani 1 1 d . . .
H13 H 0.4742 0.0315 0.8823 0.035 Uiso 1 1 calc R . .
C14 C 0.7071(3) 0.04406(11) 0.76914(17) 0.0185(7) Uani 1 1 d . . .
C15 C 0.7846(3) 0.01692(12) 0.7872(2) 0.0275(9) Uani 1 1 d . . .
H15 H 0.7937 0.0022 0.8274 0.033 Uiso 1 1 calc R . .
C16 C 0.8481(3) 0.01192(14) 0.7453(2) 0.0337(10) Uani 1 1 d . . .
H16 H 0.8997 -0.0061 0.7574 0.04 Uiso 1 1 calc R . .
C17 C 0.8345(3) 0.03381(13) 0.6855(2) 0.0337(10) Uani 1 1 d . . .
H17 H 0.877 0.0304 0.6574 0.04 Uiso 1 1 calc R . .
C18 C 0.7581(3) 0.06074(13) 0.6671(2) 0.0327(10) Uani 1 1 d . . .
H18 H 0.7495 0.0754 0.6268 0.039 Uiso 1 1 calc R . .
C19 C 0.6939(3) 0.06601(12) 0.70879(19) 0.0253(8) Uani 1 1 d . . .
H19 H 0.6425 0.0841 0.6963 0.03 Uiso 1 1 calc R . .
C20 C 0.7931(3) 0.11173(11) 1.01695(17) 0.0167(7) Uani 1 1 d . . .
C21 C 0.8730(3) 0.13680(12) 1.04234(19) 0.0227(8) Uani 1 1 d . . .
H21 H 0.8987 0.1521 1.0124 0.027 Uiso 1 1 calc R . .
C22 C 0.9144(3) 0.13905(14) 1.1127(2) 0.0340(10) Uani 1 1 d . . .
H22 H 0.9668 0.1562 1.1293 0.041 Uiso 1 1 calc R . .
C23 C 0.8784(3) 0.11599(15) 1.1578(2) 0.0365(11) Uani 1 1 d . . .
H23 H 0.9063 0.1177 1.2045 0.044 Uiso 1 1 calc R . .
C24 C 0.8006(3) 0.09032(13) 1.1332(2) 0.0312(9) Uani 1 1 d . . .
H24 H 0.7772 0.0743 1.1634 0.037 Uiso 1 1 calc R . .
C25 C 0.7573(3) 0.08846(11) 1.06344(17) 0.0211(8) Uani 1 1 d . . .
H25 H 0.7041 0.0716 1.0474 0.025 Uiso 1 1 calc R . .
C26 C 0.8285(2) 0.11690(10) 0.88430(17) 0.0159(7) Uani 1 1 d . . .
C27 C 0.9175(3) 0.09675(12) 0.90874(19) 0.0250(8) Uani 1 1 d . . .
H27 H 0.9295 0.0835 0.9505 0.03 Uiso 1 1 calc R . .
C28 C 0.9878(3) 0.09634(14) 0.8716(2) 0.0328(10) Uani 1 1 d . . .
H28 H 1.0472 0.0834 0.8887 0.039 Uiso 1 1 calc R . .
C29 C 0.9685(3) 0.11562(14) 0.8083(2) 0.0346(10) Uani 1 1 d . . .
H29 H 1.0152 0.1155 0.783 0.041 Uiso 1 1 calc R . .
C30 C 0.8804(3) 0.13480(13) 0.7829(2) 0.0316(9) Uani 1 1 d . . .
H30 H 0.8674 0.1471 0.7402 0.038 Uiso 1 1 calc R . .
C31 C 0.8111(3) 0.13572(11) 0.82095(19) 0.0223(8) Uani 1 1 d . . .
H31 H 0.7523 0.1491 0.8039 0.027 Uiso 1 1 calc R . .
C32 C 0.7322(3) 0.22098(10) 0.95338(17) 0.0165(7) Uani 1 1 d . . .
H32 H 0.7738 0.1979 0.971 0.02 Uiso 1 1 calc R . .
C33 C 0.7658(3) 0.25388(12) 1.0064(2) 0.0278(9) Uani 1 1 d . . .
H33A H 0.7483 0.2467 1.0484 0.033 Uiso 1 1 calc R . .
H33B H 0.7333 0.2789 0.9898 0.033 Uiso 1 1 calc R . .
C34 C 0.8761(3) 0.25950(13) 1.0207(2) 0.0304(9) Uani 1 1 d . . .
H34A H 0.8962 0.2809 1.0539 0.037 Uiso 1 1 calc R . .
H34B H 0.9085 0.235 1.0403 0.037 Uiso 1 1 calc R . .
C35 C 0.9071(3) 0.26976(13) 0.9561(2) 0.0326(10) Uani 1 1 d . . .
H35A H 0.9777 0.2712 0.9663 0.039 Uiso 1 1 calc R . .
H35B H 0.8812 0.2959 0.9397 0.039 Uiso 1 1 calc R . .
C36 C 0.8705(3) 0.23827(14) 0.9004(2) 0.0325(10) Uani 1 1 d . . .
H36A H 0.8866 0.2467 0.8585 0.039 Uiso 1 1 calc R . .
H36B H 0.9029 0.2128 0.9145 0.039 Uiso 1 1 calc R . .
C37 C 0.7605(3) 0.23274(12) 0.88729(18) 0.0237(8) Uani 1 1 d . . .
H37A H 0.7392 0.2119 0.8532 0.028 Uiso 1 1 calc R . .
H37B H 0.7278 0.2576 0.8696 0.028 Uiso 1 1 calc R . .
C38 C 0.5182(3) 0.24056(10) 0.89180(17) 0.0165(7) Uani 1 1 d . . .
H38 H 0.4535 0.2296 0.8905 0.02 Uiso 1 1 calc R . .
C39 C 0.5165(3) 0.24768(11) 0.81582(17) 0.0213(8) Uani 1 1 d . . .
H39A H 0.5748 0.2622 0.8128 0.026 Uiso 1 1 calc R . .
H39B H 0.5161 0.222 0.7929 0.026 Uiso 1 1 calc R . .
C40 C 0.4264(3) 0.27175(12) 0.78065(19) 0.0258(8) Uani 1 1 d . . .
H40A H 0.3682 0.2565 0.7814 0.031 Uiso 1 1 calc R . .
H40B H 0.4268 0.2763 0.7333 0.031 Uiso 1 1 calc R . .
C41 C 0.4235(3) 0.31215(12) 0.8161(2) 0.0306(9) Uani 1 1 d . . .
H41A H 0.4774 0.3287 0.8105 0.037 Uiso 1 1 calc R . .
H41B H 0.3632 0.326 0.7948 0.037 Uiso 1 1 calc R . .
C42 C 0.4301(3) 0.30667(12) 0.8921(2) 0.0299(9) Uani 1 1 d . . .
H42A H 0.3715 0.2934 0.8977 0.036 Uiso 1 1 calc R . .
H42B H 0.4339 0.3328 0.9138 0.036 Uiso 1 1 calc R . .
C43 C 0.5196(3) 0.28164(11) 0.92752(18) 0.0233(8) Uani 1 1 d . . .
H43A H 0.5197 0.2775 0.9751 0.028 Uiso 1 1 calc R . .
H43B H 0.5787 0.296 0.926 0.028 Uiso 1 1 calc R . .
C44 C 0.5782(3) 0.20357(10) 1.02322(16) 0.0161(7) Uani 1 1 d . . .
H44 H 0.5948 0.2306 1.0417 0.019 Uiso 1 1 calc R . .
C45 C 0.4697(3) 0.19618(11) 1.01912(17) 0.0199(7) Uani 1 1 d . . .
H45A H 0.4308 0.2165 0.9903 0.024 Uiso 1 1 calc R . .
H45B H 0.4508 0.1702 0.9983 0.024 Uiso 1 1 calc R . .
C46 C 0.4490(3) 0.19732(12) 1.08999(18) 0.0234(8) Uani 1 1 d . . .
H46A H 0.4624 0.2241 1.1091 0.028 Uiso 1 1 calc R . .
H46B H 0.3806 0.1915 1.0858 0.028 Uiso 1 1 calc R . .
C47 C 0.5118(3) 0.16680(12) 1.13806(19) 0.0259(8) Uani 1 1 d . . .
H47A H 0.4994 0.1689 1.1831 0.031 Uiso 1 1 calc R . .
H47B H 0.4948 0.1398 1.121 0.031 Uiso 1 1 calc R . .
C48 C 0.6189(3) 0.17447(12) 1.14313(17) 0.0236(8) Uani 1 1 d . . .
H48A H 0.6578 0.1542 1.1722 0.028 Uiso 1 1 calc R . .
H48B H 0.637 0.2005 1.164 0.028 Uiso 1 1 calc R . .
C49 C 0.6408(3) 0.17346(11) 1.07242(17) 0.0194(7) Uani 1 1 d . . .
H49A H 0.7093 0.1796 1.0772 0.023 Uiso 1 1 calc R . .
H49B H 0.6286 0.1466 1.0535 0.023 Uiso 1 1 calc R . .
C51 C 1.1047(2) 0.36070(10) 0.95953(16) 0.0150(7) Uani 1 1 d . . .
C52 C 1.0497(2) 0.37157(10) 1.00577(17) 0.0152(7) Uani 1 1 d . . .
H52 H 1.0065 0.393 0.995 0.018 Uiso 1 1 calc R . .
C53 C 1.0575(3) 0.35133(10) 1.06720(17) 0.0175(7) Uani 1 1 d . A .
C54 C 1.1199(3) 0.31894(11) 1.08526(17) 0.0176(7) Uani 1 1 d . . .
H54 H 1.1237 0.3049 1.1257 0.021 Uiso 1 1 calc R . .
C55 C 1.1767(3) 0.30805(11) 1.04080(18) 0.0195(7) Uani 1 1 d . B .
C56 C 1.1695(3) 0.32879(10) 0.97972(16) 0.0169(7) Uani 1 1 d . . .
H56 H 1.2093 0.3211 0.9515 0.02 Uiso 1 1 calc R . .
C57 C 1.0002(3) 0.36592(10) 1.11569(19) 0.0214(8) Uani 1 1 d D . .
F1A F 0.9857(3) 0.33803(10) 1.15867(17) 0.0495(5) Uani 0.84 1 d P A 1
F2A F 0.9098(3) 0.37808(11) 1.08316(18) 0.0495(5) Uani 0.84 1 d P A 1
F3A F 1.0390(3) 0.39750(10) 1.15068(19) 0.0495(5) Uani 0.84 1 d P A 1
F1B F 1.0854(12) 0.3792(5) 1.1835(8) 0.0495(5) Uani 0.16 1 d PD A 2
F2B F 0.9046(8) 0.3543(5) 1.0850(8) 0.0495(5) Uani 0.16 1 d PD A 2
F3B F 0.9788(11) 0.4069(3) 1.1100(8) 0.0495(5) Uani 0.16 1 d PD A 2
C58 C 1.2438(3) 0.27276(12) 1.05781(19) 0.0269(9) Uani 1 1 d D . .
F4A F 1.1924(3) 0.23746(12) 1.0487(2) 0.0481(7) Uani 0.71 1 d P B 1
F5A F 1.2883(4) 0.27208(13) 1.1253(2) 0.0481(7) Uani 0.71 1 d P B 1
F6A F 1.3093(4) 0.26988(13) 1.0231(2) 0.0481(7) Uani 0.71 1 d P B 1
F4B F 1.2109(8) 0.2404(3) 1.0185(5) 0.0481(7) Uani 0.29 1 d PD B 2
F5B F 1.2693(10) 0.2601(3) 1.1222(5) 0.0481(7) Uani 0.29 1 d PD B 2
F6B F 1.3301(7) 0.2820(3) 1.0414(6) 0.0481(7) Uani 0.29 1 d PD B 2
C59 C 1.1796(3) 0.42266(10) 0.91324(16) 0.0165(7) Uani 1 1 d . . .
C60 C 1.1596(3) 0.45563(11) 0.95087(17) 0.0190(7) Uani 1 1 d . . .
H60 H 1.098 0.4578 0.9592 0.023 Uiso 1 1 calc R . .
C61 C 1.2284(3) 0.48512(11) 0.97602(18) 0.0232(8) Uani 1 1 d . C .
C62 C 1.3200(3) 0.48335(12) 0.96407(18) 0.0251(8) Uani 1 1 d . . .
H62 H 1.3655 0.5036 0.9797 0.03 Uiso 1 1 calc R . .
C63 C 1.3429(3) 0.45066(11) 0.92820(18) 0.0219(8) Uani 1 1 d . . .
C64 C 1.2739(3) 0.42085(11) 0.90404(17) 0.0183(7) Uani 1 1 d . . .
H64 H 1.2914 0.399 0.881 0.022 Uiso 1 1 calc R . .
C65 C 1.2042(3) 0.51899(12) 1.0166(2) 0.0298(9) Uani 1 1 d . . .
F7A F 1.2710(5) 0.52477(18) 1.0750(3) 0.0759(10) Uani 0.6 1 d P C 1
F8A F 1.2027(6) 0.55437(19) 0.9860(3) 0.0759(10) Uani 0.6 1 d P C 1
F9A F 1.1217(5) 0.51616(19) 1.0354(4) 0.0759(10) Uani 0.6 1 d P C 1
F7B F 1.1732(8) 0.5056(3) 1.0701(5) 0.0759(10) Uani 0.4 1 d P C 2
F8B F 1.2615(8) 0.5516(3) 1.0189(5) 0.0759(10) Uani 0.4 1 d P C 2
F9B F 1.1189(8) 0.5379(3) 0.9818(5) 0.0759(10) Uani 0.4 1 d P C 2
C66 C 1.4435(3) 0.44781(13) 0.9167(2) 0.0318(9) Uani 1 1 d . . .
C67 C 0.9871(3) 0.40447(10) 0.86011(16) 0.0157(7) Uani 1 1 d . . .
C68 C 0.9053(3) 0.38094(11) 0.86097(17) 0.0179(7) Uani 1 1 d . . .
H68 H 0.9151 0.355 0.8786 0.022 Uiso 1 1 calc R . .
C69 C 0.8102(3) 0.39465(11) 0.83659(17) 0.0197(7) Uani 1 1 d . . .
C70 C 0.7921(3) 0.43292(11) 0.80878(17) 0.0192(7) Uani 1 1 d . . .
H70 H 0.7287 0.4425 0.7931 0.023 Uiso 1 1 calc R . .
C71 C 0.8716(3) 0.45643(10) 0.80504(17) 0.0177(7) Uani 1 1 d . D .
C72 C 0.9669(3) 0.44258(10) 0.83039(16) 0.0166(7) Uani 1 1 d . . .
H72 H 1.0187 0.4592 0.8275 0.02 Uiso 1 1 calc R . .
C73 C 0.7278(3) 0.36801(13) 0.8432(2) 0.0296(9) Uani 1 1 d . . .
C74 C 0.8556(3) 0.49779(12) 0.7753(2) 0.0252(8) Uani 1 1 d . . .
F16A F 0.7642(3) 0.50963(10) 0.7602(2) 0.0549(6) Uani 0.84 1 d P D 1
F17A F 0.8872(3) 0.50081(10) 0.7181(2) 0.0549(6) Uani 0.84 1 d P D 1
F18A F 0.9097(3) 0.52512(10) 0.8144(2) 0.0549(6) Uani 0.84 1 d P D 1
F16B F 0.8614(15) 0.5256(5) 0.8326(11) 0.0549(6) Uani 0.16 1 d P D 2
F17B F 0.8228(14) 0.4947(5) 0.6987(10) 0.0549(6) Uani 0.16 1 d PD D 2
F18B F 0.9384(13) 0.5200(5) 0.7716(10) 0.0549(6) Uani 0.16 1 d PD D 2
C75 C 1.1192(2) 0.35944(11) 0.82668(17) 0.0165(7) Uani 1 1 d . . .
C76 C 1.1523(2) 0.37732(11) 0.77339(16) 0.0167(7) Uani 1 1 d . . .
H76 H 1.1632 0.4049 0.7743 0.02 Uiso 1 1 calc R . .
C77 C 1.1692(3) 0.35466(12) 0.71905(17) 0.0199(8) Uani 1 1 d . . .
C78 C 1.1519(3) 0.31387(12) 0.71456(18) 0.0237(8) Uani 1 1 d . . .
H78 H 1.1643 0.2988 0.6788 0.028 Uiso 1 1 calc R . .
C79 C 1.1154(3) 0.29592(12) 0.76518(19) 0.0246(8) Uani 1 1 d . E .
C80 C 1.0991(3) 0.31836(11) 0.82000(18) 0.0196(7) Uani 1 1 d . . .
H80 H 1.0741 0.3055 0.8529 0.023 Uiso 1 1 calc R . .
C81 C 1.2081(3) 0.37438(13) 0.66423(19) 0.0278(9) Uani 1 1 d . . .
C82 C 1.0932(3) 0.25200(14) 0.7599(2) 0.0377(11) Uani 1 1 d . . .
F22A F 1.0263(3) 0.24483(14) 0.6956(3) 0.0488(11) Uani 0.65 1 d PU E 1
F23A F 1.1722(4) 0.22943(18) 0.7585(3) 0.0463(17) Uani 0.65 1 d PU E 1
F24A F 1.0482(4) 0.23824(13) 0.8020(2) 0.0436(10) Uani 0.65 1 d PU E 1
F22B F 1.0084(9) 0.2414(4) 0.7280(6) 0.075(3) Uani 0.35 1 d PU E 2
F23B F 1.1578(6) 0.2303(2) 0.7387(4) 0.0219(19) Uani 0.35 1 d PU E 2
F24B F 1.0939(6) 0.2348(2) 0.8272(4) 0.0377(18) Uani 0.35 1 d PU E 2
N1 N 0.5592(2) 0.09118(9) 0.81061(14) 0.0160(6) Uani 1 1 d . . .
N2 N 0.4350(2) 0.15109(10) 0.82052(17) 0.0209(7) Uani 1 1 d . . .
F10 F 1.4492(2) 0.42155(10) 0.86761(17) 0.0585(9) Uani 1 1 d . . .
F11 F 1.4756(2) 0.48261(9) 0.89844(17) 0.0533(8) Uani 1 1 d . . .
F12 F 1.5097(2) 0.43646(10) 0.97278(16) 0.0585(8) Uani 1 1 d . . .
F13 F 0.7329(2) 0.33143(8) 0.81644(14) 0.0489(7) Uani 1 1 d . . .
F14 F 0.7281(2) 0.36110(9) 0.90857(13) 0.0456(7) Uani 1 1 d . . .
F15 F 0.64055(19) 0.38218(10) 0.81107(19) 0.0663(10) Uani 1 1 d . . .
F19 F 1.2187(3) 0.41400(9) 0.67170(16) 0.0672(10) Uani 1 1 d . . .
F20 F 1.1528(2) 0.36825(11) 0.60220(12) 0.0594(9) Uani 1 1 d . . .
F21 F 1.2964(2) 0.36079(11) 0.66337(17) 0.0669(10) Uani 1 1 d . . .
P1 P 0.62752(7) 0.05155(3) 0.82510(4) 0.01492(19) Uani 1 1 d . . .
P2 P 0.72831(6) 0.11268(3) 0.92622(4) 0.01301(18) Uani 1 1 d . . .
P3 P 0.60478(6) 0.20118(3) 0.93688(4) 0.01342(18) Uani 1 1 d . . .
Ru1 Ru 0.584695(19) 0.141033(8) 0.879547(13) 0.01211(9) Uani 1 1 d . . .
B1 B 1.0980(3) 0.38687(12) 0.88916(19) 0.0160(8) Uani 1 1 d . . .
HY2 H 0.396(4) 0.1425(14) 0.844(2) 0.037(14) Uiso 1 1 d . . .
HY1 H 0.552(3) 0.1274(13) 0.941(2) 0.029(11) Uiso 1 1 d . . .
HY3 H 0.407(4) 0.1785(19) 0.809(3) 0.062(17) Uiso 1 1 d . . .

loop_
_atom_site_aniso_label
_atom_site_aniso_U_11
_atom_site_aniso_U_22
_atom_site_aniso_U_33
_atom_site_aniso_U_23
_atom_site_aniso_U_13
_atom_site_aniso_U_12
C1 0.0185(18) 0.0132(17) 0.0164(15) 0.0020(13) 0.0046(14) 0.0009(14)
C2 0.0138(17) 0.0166(17) 0.0197(16) 0.0000(13) 0.0005(14) -0.0034(14)
C3 0.026(2) 0.0181(18) 0.0215(17) -0.0041(14) 0.0010(15) -0.0003(15)
C4 0.030(2) 0.027(2) 0.0243(19) -0.0077(16) -0.0042(16) -0.0039(17)
C5 0.023(2) 0.032(2) 0.029(2) -0.0035(17) -0.0077(17) 0.0034(17)
C6 0.0170(19) 0.028(2) 0.031(2) -0.0060(16) -0.0040(16) 0.0045(16)
C7 0.0177(18) 0.0181(18) 0.0218(17) -0.0032(14) 0.0016(14) -0.0017(14)
C8 0.0201(19) 0.0129(17) 0.0231(17) 0.0009(14) 0.0008(15) -0.0008(14)
C9 0.025(2) 0.0178(19) 0.0292(19) -0.0032(15) 0.0036(16) 0.0019(16)
C10 0.033(2) 0.0136(19) 0.043(2) -0.0052(17) -0.0020(19) -0.0024(17)
C11 0.028(2) 0.016(2) 0.045(2) 0.0059(17) -0.0022(19) -0.0069(17)
C12 0.030(2) 0.025(2) 0.052(3) 0.0025(19) 0.015(2) -0.0083(18)
C13 0.023(2) 0.025(2) 0.041(2) -0.0053(17) 0.0103(18) -0.0041(17)
C14 0.0210(19) 0.0166(17) 0.0184(16) -0.0052(13) 0.0060(14) -0.0004(14)
C15 0.029(2) 0.028(2) 0.0252(19) 0.0022(16) 0.0054(16) 0.0116(17)
C16 0.032(2) 0.038(2) 0.034(2) -0.0032(19) 0.0144(19) 0.0127(19)
C17 0.035(2) 0.039(2) 0.033(2) -0.0106(19) 0.0183(19) 0.000(2)
C18 0.043(3) 0.034(2) 0.0255(19) -0.0009(17) 0.0165(19) 0.000(2)
C19 0.032(2) 0.023(2) 0.0222(18) 0.0020(15) 0.0084(16) 0.0032(17)
C20 0.0138(17) 0.0198(18) 0.0141(15) 0.0019(13) -0.0011(13) 0.0053(14)
C21 0.0152(18) 0.029(2) 0.0222(18) 0.0023(15) 0.0021(14) 0.0013(15)
C22 0.020(2) 0.046(3) 0.029(2) -0.0065(19) -0.0073(17) -0.0020(19)
C23 0.034(2) 0.057(3) 0.0139(17) 0.0025(18) -0.0044(17) 0.007(2)
C24 0.034(2) 0.038(2) 0.0215(18) 0.0093(17) 0.0067(17) 0.0089(19)
C25 0.0190(19) 0.026(2) 0.0175(16) 0.0025(14) 0.0019(14) 0.0039(15)
C26 0.0141(17) 0.0168(17) 0.0171(16) 0.0003(13) 0.0046(13) -0.0013(13)
C27 0.019(2) 0.032(2) 0.0239(18) 0.0091(16) 0.0065(15) 0.0041(16)
C28 0.018(2) 0.048(3) 0.035(2) 0.014(2) 0.0112(17) 0.0110(18)
C29 0.028(2) 0.048(3) 0.034(2) 0.010(2) 0.0195(19) 0.005(2)
C30 0.033(2) 0.040(3) 0.0244(19) 0.0111(17) 0.0132(18) 0.0026(19)
C31 0.022(2) 0.0221(19) 0.0241(18) 0.0061(15) 0.0082(15) 0.0034(15)
C32 0.0146(17) 0.0154(17) 0.0193(16) 0.0001(13) 0.0041(14) -0.0030(14)
C33 0.029(2) 0.027(2) 0.0283(19) -0.0092(16) 0.0092(17) -0.0121(17)
C34 0.028(2) 0.031(2) 0.029(2) -0.0060(17) -0.0001(17) -0.0115(18)
C35 0.022(2) 0.036(2) 0.038(2) 0.0058(19) 0.0045(18) -0.0119(18)
C36 0.019(2) 0.049(3) 0.030(2) -0.0022(19) 0.0081(17) -0.0114(19)
C37 0.0191(19) 0.032(2) 0.0200(17) -0.0002(15) 0.0053(15) -0.0086(16)
C38 0.0183(18) 0.0129(17) 0.0188(16) 0.0019(13) 0.0056(14) 0.0016(14)
C39 0.023(2) 0.0229(19) 0.0180(16) 0.0002(14) 0.0039(15) -0.0029(15)
C40 0.023(2) 0.032(2) 0.0197(17) 0.0069(16) 0.0005(15) -0.0019(17)
C41 0.032(2) 0.025(2) 0.032(2) 0.0107(17) 0.0009(18) 0.0066(18)
C42 0.035(2) 0.020(2) 0.032(2) 0.0012(16) 0.0044(18) 0.0082(17)
C43 0.034(2) 0.0136(18) 0.0189(17) 0.0004(14) 0.0010(16) 0.0054(16)
C44 0.0192(18) 0.0143(17) 0.0158(15) -0.0006(13) 0.0061(14) -0.0013(14)
C45 0.0207(19) 0.0210(19) 0.0194(17) 0.0015(14) 0.0076(15) 0.0020(15)
C46 0.027(2) 0.023(2) 0.0248(18) 0.0030(15) 0.0151(16) 0.0049(16)
C47 0.034(2) 0.025(2) 0.0247(18) 0.0055(15) 0.0175(17) 0.0049(17)
C48 0.033(2) 0.0219(19) 0.0161(16) 0.0044(14) 0.0068(15) 0.0064(16)
C49 0.0205(19) 0.0225(19) 0.0156(16) 0.0013(14) 0.0053(14) 0.0040(15)
C51 0.0123(16) 0.0165(17) 0.0153(15) -0.0010(13) 0.0017(13) -0.0034(13)
C52 0.0149(17) 0.0125(16) 0.0169(16) -0.0006(13) 0.0015(13) -0.0002(13)
C53 0.0205(19) 0.0149(17) 0.0167(16) -0.0012(13) 0.0039(14) -0.0053(14)
C54 0.0180(18) 0.0184(18) 0.0159(15) 0.0004(13) 0.0031(14) -0.0032(14)
C55 0.0194(19) 0.0177(18) 0.0201(17) 0.0013(14) 0.0025(14) 0.0006(14)
C56 0.0161(18) 0.0196(18) 0.0156(15) 0.0009(13) 0.0052(13) 0.0009(14)
C57 0.028(2) 0.0155(18) 0.0239(18) 0.0001(14) 0.0128(16) 0.0016(15)
F1A 0.0689(14) 0.0416(11) 0.0535(12) -0.0003(9) 0.0443(11) 0.0079(10)
F2A 0.0689(14) 0.0416(11) 0.0535(12) -0.0003(9) 0.0443(11) 0.0079(10)
F3A 0.0689(14) 0.0416(11) 0.0535(12) -0.0003(9) 0.0443(11) 0.0079(10)
F1B 0.0689(14) 0.0416(11) 0.0535(12) -0.0003(9) 0.0443(11) 0.0079(10)
F2B 0.0689(14) 0.0416(11) 0.0535(12) -0.0003(9) 0.0443(11) 0.0079(10)
F3B 0.0689(14) 0.0416(11) 0.0535(12) -0.0003(9) 0.0443(11) 0.0079(10)
C58 0.030(2) 0.026(2) 0.0254(19) 0.0053(16) 0.0080(17) 0.0097(17)
F4A 0.0578(16) 0.0380(15) 0.0506(13) 0.0145(11) 0.0176(11) 0.0274(12)
F5A 0.0578(16) 0.0380(15) 0.0506(13) 0.0145(11) 0.0176(11) 0.0274(12)
F6A 0.0578(16) 0.0380(15) 0.0506(13) 0.0145(11) 0.0176(11) 0.0274(12)
F4B 0.0578(16) 0.0380(15) 0.0506(13) 0.0145(11) 0.0176(11) 0.0274(12)
F5B 0.0578(16) 0.0380(15) 0.0506(13) 0.0145(11) 0.0176(11) 0.0274(12)
F6B 0.0578(16) 0.0380(15) 0.0506(13) 0.0145(11) 0.0176(11) 0.0274(12)
C59 0.0199(18) 0.0176(17) 0.0111(14) 0.0028(13) 0.0021(13) 0.0009(14)
C60 0.0232(19) 0.0176(18) 0.0164(16) -0.0005(13) 0.0052(14) -0.0001(15)
C61 0.032(2) 0.0199(19) 0.0162(16) 0.0010(14) 0.0030(15) -0.0008(16)
C62 0.029(2) 0.0203(19) 0.0226(18) -0.0008(15) 0.0004(16) -0.0072(16)
C63 0.022(2) 0.0207(19) 0.0213(17) 0.0012(14) 0.0014(15) -0.0028(15)
C64 0.0200(19) 0.0181(18) 0.0151(15) -0.0001(13) 0.0014(14) 0.0019(14)
C65 0.046(3) 0.017(2) 0.027(2) -0.0093(16) 0.0109(19) -0.0041(18)
F7A 0.088(3) 0.065(2) 0.071(2) -0.0441(17) 0.013(2) 0.0161(18)
F8A 0.088(3) 0.065(2) 0.071(2) -0.0441(17) 0.013(2) 0.0161(18)
F9A 0.088(3) 0.065(2) 0.071(2) -0.0441(17) 0.013(2) 0.0161(18)
F7B 0.088(3) 0.065(2) 0.071(2) -0.0441(17) 0.013(2) 0.0161(18)
F8B 0.088(3) 0.065(2) 0.071(2) -0.0441(17) 0.013(2) 0.0161(18)
F9B 0.088(3) 0.065(2) 0.071(2) -0.0441(17) 0.013(2) 0.0161(18)
C66 0.020(2) 0.032(2) 0.041(2) -0.0080(19) 0.0035(18) -0.0072(17)
C67 0.0231(19) 0.0142(17) 0.0100(14) -0.0017(12) 0.0043(13) -0.0012(14)
C68 0.0186(18) 0.0180(18) 0.0151(15) 0.0030(13) 0.0004(14) -0.0007(14)
C69 0.0194(19) 0.0207(19) 0.0179(16) 0.0011(14) 0.0027(14) -0.0027(15)
C70 0.0180(18) 0.0227(19) 0.0159(16) 0.0011(14) 0.0021(14) 0.0024(15)
C71 0.0215(19) 0.0154(17) 0.0149(15) -0.0017(13) 0.0022(14) 0.0003(14)
C72 0.0204(18) 0.0168(17) 0.0141(15) 0.0005(13) 0.0073(14) -0.0022(14)
C73 0.021(2) 0.029(2) 0.035(2) 0.0132(17) 0.0000(17) -0.0023(17)
C74 0.023(2) 0.0195(19) 0.0298(19) 0.0057(16) 0.0002(16) -0.0015(16)
F16A 0.0517(14) 0.0303(10) 0.0802(15) 0.0264(10) 0.0117(12) 0.0075(10)
F17A 0.0517(14) 0.0303(10) 0.0802(15) 0.0264(10) 0.0117(12) 0.0075(10)
F18A 0.0517(14) 0.0303(10) 0.0802(15) 0.0264(10) 0.0117(12) 0.0075(10)
F16B 0.0517(14) 0.0303(10) 0.0802(15) 0.0264(10) 0.0117(12) 0.0075(10)
F17B 0.0517(14) 0.0303(10) 0.0802(15) 0.0264(10) 0.0117(12) 0.0075(10)
F18B 0.0517(14) 0.0303(10) 0.0802(15) 0.0264(10) 0.0117(12) 0.0075(10)
C75 0.0134(17) 0.0216(18) 0.0144(15) -0.0006(13) 0.0031(13) 0.0010(14)
C76 0.0162(18) 0.0177(18) 0.0155(15) 0.0008(13) 0.0026(14) 0.0014(14)
C77 0.0142(17) 0.031(2) 0.0146(16) -0.0025(14) 0.0029(14) 0.0008(15)
C78 0.021(2) 0.031(2) 0.0202(17) -0.0114(15) 0.0068(15) 0.0001(16)
C79 0.024(2) 0.023(2) 0.0275(19) -0.0069(16) 0.0087(16) -0.0011(16)
C80 0.0182(18) 0.0199(18) 0.0216(17) -0.0030(14) 0.0067(14) -0.0034(15)
C81 0.027(2) 0.038(2) 0.0199(18) -0.0022(17) 0.0085(16) -0.0004(18)
C82 0.037(3) 0.031(2) 0.049(3) -0.018(2) 0.020(2) -0.008(2)
F22A 0.0495(14) 0.0461(14) 0.0488(14) -0.0038(9) 0.0084(10) -0.0036(9)
F23A 0.0477(19) 0.0427(18) 0.0474(19) -0.0014(10) 0.0099(10) 0.0027(9)
F24A 0.0445(13) 0.0413(13) 0.0463(13) -0.0016(9) 0.0138(9) -0.0023(9)
F22B 0.075(3) 0.074(3) 0.076(3) -0.0005(10) 0.0185(13) -0.0011(10)
F23B 0.024(2) 0.020(2) 0.021(2) -0.0020(10) 0.0042(11) 0.0020(10)
F24B 0.040(2) 0.036(2) 0.037(2) -0.0002(10) 0.0093(11) 0.0001(10)
N1 0.0143(15) 0.0144(14) 0.0174(13) -0.0020(11) 0.0001(11) 0.0015(12)
N2 0.0152(16) 0.0182(17) 0.0276(16) -0.0061(13) 0.0023(13) 0.0022(13)
F10 0.0322(15) 0.070(2) 0.082(2) -0.0402(18) 0.0314(15) -0.0191(14)
F11 0.0374(16) 0.0462(17) 0.083(2) 0.0045(15) 0.0272(15) -0.0143(13)
F12 0.0237(15) 0.081(2) 0.0642(19) 0.0161(17) -0.0017(13) 0.0054(14)
F13 0.0516(18) 0.0341(15) 0.0562(17) 0.0004(13) 0.0043(14) -0.0257(13)
F14 0.0414(16) 0.0595(18) 0.0403(14) 0.0102(13) 0.0186(12) -0.0181(13)
F15 0.0163(13) 0.062(2) 0.110(3) 0.0508(19) -0.0044(15) -0.0059(13)
F19 0.125(3) 0.0414(17) 0.0557(18) -0.0001(14) 0.062(2) -0.0160(18)
F20 0.061(2) 0.097(3) 0.0179(12) 0.0044(14) 0.0058(12) -0.0224(18)
F21 0.0406(17) 0.110(3) 0.0616(19) 0.0387(19) 0.0346(15) 0.0252(17)
P1 0.0153(4) 0.0120(4) 0.0168(4) -0.0004(3) 0.0027(3) 0.0008(3)
P2 0.0123(4) 0.0139(4) 0.0126(4) 0.0009(3) 0.0028(3) -0.0002(3)
P3 0.0146(4) 0.0122(4) 0.0135(4) -0.0008(3) 0.0036(3) -0.0014(3)
Ru1 0.01094(15) 0.01145(14) 0.01360(14) -0.00129(10) 0.00240(10) -0.00039(10)
B1 0.019(2) 0.0155(19) 0.0153(17) -0.0001(14) 0.0069(15) 0.0013(15)

loop_
_atom_type_symbol
_atom_type_description
_atom_type_scat_dispersion_real
_atom_type_scat_dispersion_imag
_atom_type_scat_source
C C 0.0033 0.0016 'International Tables Vol C Tables 4.2.6.8 and 6.1.1.4'
H H 0 0 'International Tables Vol C Tables 4.2.6.8 and 6.1.1.4'
N N 0.0061 0.0033 'International Tables Vol C Tables 4.2.6.8 and 6.1.1.4'
F F 0.0171 0.0103 'International Tables Vol C Tables 4.2.6.8 and 6.1.1.4'
P P 0.1023 0.0942 'International Tables Vol C Tables 4.2.6.8 and 6.1.1.4'
Ru Ru -1.2594 0.8363 'International Tables Vol C Tables 4.2.6.8 and 6.1.1.4'
B B 0.0013 0.0007 'International Tables Vol C Tables 4.2.6.8 and 6.1.1.4'

loop_
_geom_angle_atom_site_label_1
_geom_angle_atom_site_label_2
_geom_angle_atom_site_label_3
_geom_angle
_geom_angle_site_symmetry_1
_geom_angle_site_symmetry_3
_geom_angle_publ_flag
P1 C1 P2 108.48(17) . . ?
P1 C1 H1A 110 . . ?
P2 C1 H1A 110 . . ?
P1 C1 H1B 110 . . ?
P2 C1 H1B 110 . . ?
H1A C1 H1B 108.4 . . ?
C7 C2 C3 117.6(3) . . ?
C7 C2 N1 117.0(3) . . ?
C3 C2 N1 125.3(3) . . ?
C4 C3 C2 120.9(4) . . ?
C4 C3 H3 119.6 . . ?
C2 C3 H3 119.6 . . ?
C5 C4 C3 120.8(4) . . ?
C5 C4 H4 119.6 . . ?
C3 C4 H4 119.6 . . ?
C4 C5 C6 119.0(4) . . ?
C4 C5 H5 120.5 . . ?
C6 C5 H5 120.5 . . ?
C7 C6 C5 120.2(4) . . ?
C7 C6 H6 119.9 . . ?
C5 C6 H6 119.9 . . ?
C6 C7 C2 121.5(3) . . ?
C6 C7 N2 122.0(3) . . ?
C2 C7 N2 116.6(3) . . ?
C13 C8 C9 119.9(3) . . ?
C13 C8 P1 116.4(3) . . ?
C9 C8 P1 123.7(3) . . ?
C8 C9 C10 119.8(4) . . ?
C8 C9 H9 120.1 . . ?
C10 C9 H9 120.1 . . ?
C11 C10 C9 120.3(4) . . ?
C11 C10 H10 119.8 . . ?
C9 C10 H10 119.8 . . ?
C10 C11 C12 120.1(4) . . ?
C10 C11 H11 119.9 . . ?
C12 C11 H11 119.9 . . ?
C11 C12 C13 120.1(4) . . ?
C11 C12 H12 120 . . ?
C13 C12 H12 120 . . ?
C8 C13 C12 119.7(4) . . ?
C8 C13 H13 120.1 . . ?
C12 C13 H13 120.1 . . ?
C19 C14 C15 119.5(3) . . ?
C19 C14 P1 120.6(3) . . ?
C15 C14 P1 119.9(3) . . ?
C16 C15 C14 120.2(4) . . ?
C16 C15 H15 119.9 . . ?
C14 C15 H15 119.9 . . ?
C17 C16 C15 119.9(4) . . ?
C17 C16 H16 120 . . ?
C15 C16 H16 120 . . ?
C18 C17 C16 120.4(4) . . ?
C18 C17 H17 119.8 . . ?
C16 C17 H17 119.8 . . ?
C17 C18 C19 120.2(4) . . ?
C17 C18 H18 119.9 . . ?
C19 C18 H18 119.9 . . ?
C14 C19 C18 119.8(4) . . ?
C14 C19 H19 120.1 . . ?
C18 C19 H19 120.1 . . ?
C21 C20 C25 118.5(3) . . ?
C21 C20 P2 121.0(3) . . ?
C25 C20 P2 120.3(3) . . ?
C20 C21 C22 120.2(4) . . ?
C20 C21 H21 119.9 . . ?
C22 C21 H21 119.9 . . ?
C23 C22 C21 120.6(4) . . ?
C23 C22 H22 119.7 . . ?
C21 C22 H22 119.7 . . ?
C22 C23 C24 119.8(4) . . ?
C22 C23 H23 120.1 . . ?
C24 C23 H23 120.1 . . ?
C23 C24 C25 120.1(4) . . ?
C23 C24 H24 119.9 . . ?
C25 C24 H24 119.9 . . ?
C24 C25 C20 120.8(4) . . ?
C24 C25 H25 119.6 . . ?
C20 C25 H25 119.6 . . ?
C31 C26 C27 118.5(3) . . ?
C31 C26 P2 118.7(3) . . ?
C27 C26 P2 122.1(3) . . ?
C28 C27 C26 121.1(3) . . ?
C28 C27 H27 119.5 . . ?
C26 C27 H27 119.5 . . ?
C27 C28 C29 119.1(4) . . ?
C27 C28 H28 120.4 . . ?
C29 C28 H28 120.4 . . ?
C30 C29 C28 120.4(4) . . ?
C30 C29 H29 119.8 . . ?
C28 C29 H29 119.8 . . ?
C29 C30 C31 120.1(4) . . ?
C29 C30 H30 120 . . ?
C31 C30 H30 120 . . ?
C30 C31 C26 120.8(4) . . ?
C30 C31 H31 119.6 . . ?
C26 C31 H31 119.6 . . ?
C33 C32 C37 108.9(3) . . ?
C33 C32 P3 119.9(2) . . ?
C37 C32 P3 112.5(2) . . ?
C33 C32 H32 104.7 . . ?
C37 C32 H32 104.7 . . ?
P3 C32 H32 104.7 . . ?
C32 C33 C34 110.4(3) . . ?
C32 C33 H33A 109.6 . . ?
C34 C33 H33A 109.6 . . ?
C32 C33 H33B 109.6 . . ?
C34 C33 H33B 109.6 . . ?
H33A C33 H33B 108.1 . . ?
C35 C34 C33 111.4(3) . . ?
C35 C34 H34A 109.4 . . ?
C33 C34 H34A 109.4 . . ?
C35 C34 H34B 109.4 . . ?
C33 C34 H34B 109.4 . . ?
H34A C34 H34B 108 . . ?
C34 C35 C36 111.2(3) . . ?
C34 C35 H35A 109.4 . . ?
C36 C35 H35A 109.4 . . ?
C34 C35 H35B 109.4 . . ?
C36 C35 H35B 109.4 . . ?
H35A C35 H35B 108 . . ?
C37 C36 C35 110.8(3) . . ?
C37 C36 H36A 109.5 . . ?
C35 C36 H36A 109.5 . . ?
C37 C36 H36B 109.5 . . ?
C35 C36 H36B 109.5 . . ?
H36A C36 H36B 108.1 . . ?
C36 C37 C32 110.8(3) . . ?
C36 C37 H37A 109.5 . . ?
C32 C37 H37A 109.5 . . ?
C36 C37 H37B 109.5 . . ?
C32 C37 H37B 109.5 . . ?
H37A C37 H37B 108.1 . . ?
C43 C38 C39 108.9(3) . . ?
C43 C38 P3 117.5(2) . . ?
C39 C38 P3 115.9(2) . . ?
C43 C38 H38 104.3 . . ?
C39 C38 H38 104.3 . . ?
P3 C38 H38 104.3 . . ?
C40 C39 C38 110.3(3) . . ?
C40 C39 H39A 109.6 . . ?
C38 C39 H39A 109.6 . . ?
C40 C39 H39B 109.6 . . ?
C38 C39 H39B 109.6 . . ?
H39A C39 H39B 108.1 . . ?
C39 C40 C41 111.1(3) . . ?
C39 C40 H40A 109.4 . . ?
C41 C40 H40A 109.4 . . ?
C39 C40 H40B 109.4 . . ?
C41 C40 H40B 109.4 . . ?
H40A C40 H40B 108 . . ?
C42 C41 C40 111.3(3) . . ?
C42 C41 H41A 109.4 . . ?
C40 C41 H41A 109.4 . . ?
C42 C41 H41B 109.4 . . ?
C40 C41 H41B 109.4 . . ?
H41A C41 H41B 108 . . ?
C41 C42 C43 111.8(3) . . ?
C41 C42 H42A 109.3 . . ?
C43 C42 H42A 109.3 . . ?
C41 C42 H42B 109.3 . . ?
C43 C42 H42B 109.3 . . ?
H42A C42 H42B 107.9 . . ?
C42 C43 C38 110.4(3) . . ?
C42 C43 H43A 109.6 . . ?
C38 C43 H43A 109.6 . . ?
C42 C43 H43B 109.6 . . ?
C38 C43 H43B 109.6 . . ?
H43A C43 H43B 108.1 . . ?
C49 C44 C45 109.9(3) . . ?
C49 C44 P3 111.0(2) . . ?
C45 C44 P3 111.8(2) . . ?
C49 C44 H44 108 . . ?
C45 C44 H44 108 . . ?
P3 C44 H44 108 . . ?
C46 C45 C44 111.5(3) . . ?
C46 C45 H45A 109.3 . . ?
C44 C45 H45A 109.3 . . ?
C46 C45 H45B 109.3 . . ?
C44 C45 H45B 109.3 . . ?
H45A C45 H45B 108 . . ?
C47 C46 C45 111.2(3) . . ?
C47 C46 H46A 109.4 . . ?
C45 C46 H46A 109.4 . . ?
C47 C46 H46B 109.4 . . ?
C45 C46 H46B 109.4 . . ?
H46A C46 H46B 108 . . ?
C48 C47 C46 110.2(3) . . ?
C48 C47 H47A 109.6 . . ?
C46 C47 H47A 109.6 . . ?
C48 C47 H47B 109.6 . . ?
C46 C47 H47B 109.6 . . ?
H47A C47 H47B 108.1 . . ?
C47 C48 C49 111.3(3) . . ?
C47 C48 H48A 109.4 . . ?
C49 C48 H48A 109.4 . . ?
C47 C48 H48B 109.4 . . ?
C49 C48 H48B 109.4 . . ?
H48A C48 H48B 108 . . ?
C44 C49 C48 111.8(3) . . ?
C44 C49 H49A 109.3 . . ?
C48 C49 H49A 109.3 . . ?
C44 C49 H49B 109.3 . . ?
C48 C49 H49B 109.3 . . ?
H49A C49 H49B 107.9 . . ?
C56 C51 C52 115.8(3) . . ?
C56 C51 B1 123.1(3) . . ?
C52 C51 B1 121.0(3) . . ?
C53 C52 C51 122.2(3) . . ?
C53 C52 H52 118.9 . . ?
C51 C52 H52 118.9 . . ?
C54 C53 C52 121.1(3) . . ?
C54 C53 C57 119.6(3) . . ?
C52 C53 C57 119.3(3) . . ?
C53 C54 C55 117.7(3) . . ?
C53 C54 H54 121.2 . . ?
C55 C54 H54 121.2 . . ?
C54 C55 C56 120.9(3) . . ?
C54 C55 C58 119.4(3) . . ?
C56 C55 C58 119.6(3) . . ?
C55 C56 C51 122.2(3) . . ?
C55 C56 H56 118.9 . . ?
C51 C56 H56 118.9 . . ?
F3A C57 F1A 108.8(3) . . ?
F3A C57 F2A 104.1(3) . . ?
F1A C57 F2A 104.4(3) . . ?
F3A C57 F3B 46.6(6) . . ?
F1A C57 F3B 132.4(7) . . ?
F2A C57 F3B 60.4(6) . . ?
F3A C57 F2B 133.9(7) . . ?
F1A C57 F2B 78.9(8) . . ?
F3B C57 F2B 93.8(7) . . ?
F3A C57 C53 112.9(3) . . ?
F1A C57 C53 113.5(3) . . ?
F2A C57 C53 112.4(3) . . ?
F3B C57 C53 113.8(7) . . ?
F2B C57 C53 104.0(7) . . ?
F1A C57 F1B 80.9(6) . . ?
F2A C57 F1B 137.4(6) . . ?
F3B C57 F1B 84.6(7) . . ?
F2B C57 F1B 150.9(9) . . ?
C53 C57 F1B 103.1(6) . . ?
F6A C58 F5B 116.7(8) . . ?
F6A C58 F4B 79.1(6) . . ?
F5B C58 F4B 107.0(7) . . ?
F6A C58 F5A 109.1(4) . . ?
F4B C58 F5A 125.9(5) . . ?
F6A C58 F4A 106.9(4) . . ?
F5B C58 F4A 82.3(6) . . ?
F5A C58 F4A 102.7(4) . . ?
F5B C58 F6B 105.4(8) . . ?
F4B C58 F6B 103.5(7) . . ?
F5A C58 F6B 91.5(6) . . ?
F4A C58 F6B 129.3(6) . . ?
F6A C58 C55 115.6(3) . . ?
F5B C58 C55 118.4(6) . . ?
F4B C58 C55 112.6(5) . . ?
F5A C58 C55 110.8(4) . . ?
F4A C58 C55 110.9(3) . . ?
F6B C58 C55 108.6(6) . . ?
C64 C59 C60 115.8(3) . . ?
C64 C59 B1 123.6(3) . . ?
C60 C59 B1 120.3(3) . . ?
C61 C60 C59 122.3(3) . . ?
C61 C60 H60 118.9 . . ?
C59 C60 H60 118.9 . . ?
C62 C61 C60 120.7(3) . . ?
C62 C61 C65 119.0(4) . . ?
C60 C61 C65 120.2(4) . . ?
C61 C62 C63 118.5(4) . . ?
C61 C62 H62 120.8 . . ?
C63 C62 H62 120.8 . . ?
C62 C63 C64 120.4(4) . . ?
C62 C63 C66 118.9(3) . . ?
C64 C63 C66 120.7(3) . . ?
C63 C64 C59 122.3(3) . . ?
C63 C64 H64 118.9 . . ?
C59 C64 H64 118.9 . . ?
F9A C65 F8A 106.5(5) . . ?
F9A C65 F7A 103.9(5) . . ?
F8A C65 F7A 102.1(5) . . ?
F8A C65 F7B 134.4(5) . . ?
F7A C65 F7B 68.6(6) . . ?
F9A C65 F8B 128.0(5) . . ?
F7A C65 F8B 64.2(6) . . ?
F7B C65 F8B 123.6(6) . . ?
F8A C65 F9B 56.7(5) . . ?
F7A C65 F9B 136.1(5) . . ?
F7B C65 F9B 98.2(7) . . ?
F8B C65 F9B 95.3(7) . . ?
F9A C65 C61 116.6(4) . . ?
F8A C65 C61 113.4(4) . . ?
F7A C65 C61 112.9(4) . . ?
F7B C65 C61 111.1(5) . . ?
F8B C65 C61 114.3(5) . . ?
F9B C65 C61 110.8(4) . . ?
F11 C66 F12 105.5(3) . . ?
F11 C66 F10 106.0(4) . . ?
F12 C66 F10 106.6(4) . . ?
F11 C66 C63 112.9(4) . . ?
F12 C66 C63 112.3(4) . . ?
F10 C66 C63 112.9(3) . . ?
C68 C67 C72 115.5(3) . . ?
C68 C67 B1 121.1(3) . . ?
C72 C67 B1 123.4(3) . . ?
C69 C68 C67 122.8(3) . . ?
C69 C68 H68 118.6 . . ?
C67 C68 H68 118.6 . . ?
C68 C69 C70 120.6(3) . . ?
C68 C69 C73 118.8(3) . . ?
C70 C69 C73 120.6(3) . . ?
C71 C70 C69 117.9(3) . . ?
C71 C70 H70 121 . . ?
C69 C70 H70 121 . . ?
C70 C71 C72 121.0(3) . . ?
C70 C71 C74 119.8(3) . . ?
C72 C71 C74 119.1(3) . . ?
C71 C72 C67 122.1(3) . . ?
C71 C72 H72 119 . . ?
C67 C72 H72 119 . . ?
F15 C73 F14 108.5(4) . . ?
F15 C73 F13 105.2(4) . . ?
F14 C73 F13 104.7(3) . . ?
F15 C73 C69 113.3(3) . . ?
F14 C73 C69 112.2(3) . . ?
F13 C73 C69 112.3(3) . . ?
F16A C74 F18A 109.0(4) . . ?
F16A C74 F17A 107.2(4) . . ?
F18A C74 F17A 101.3(4) . . ?
F16A C74 F18B 128.1(8) . . ?
F17A C74 F18B 56.9(9) . . ?
F16A C74 F16B 81.6(9) . . ?
F17A C74 F16B 131.8(8) . . ?
F18B C74 F16B 80.0(12) . . ?
F16A C74 C71 114.3(3) . . ?
F18A C74 C71 112.7(3) . . ?
F17A C74 C71 111.4(3) . . ?
F18B C74 C71 117.4(7) . . ?
F16B C74 C71 106.8(7) . . ?
F16A C74 F17B 75.3(8) . . ?
F18A C74 F17B 130.5(7) . . ?
F18B C74 F17B 91.8(9) . . ?
F16B C74 F17B 142.9(10) . . ?
C71 C74 F17B 109.1(7) . . ?
C80 C75 C76 116.0(3) . . ?
C80 C75 B1 123.1(3) . . ?
C76 C75 B1 120.7(3) . . ?
C77 C76 C75 121.7(3) . . ?
C77 C76 H76 119.1 . . ?
C75 C76 H76 119.1 . . ?
C78 C77 C76 121.3(3) . . ?
C78 C77 C81 118.2(3) . . ?
C76 C77 C81 120.5(3) . . ?
C77 C78 C79 117.9(3) . . ?
C77 C78 H78 121.1 . . ?
C79 C78 H78 121.1 . . ?
C78 C79 C80 121.1(4) . . ?
C78 C79 C82 118.5(3) . . ?
C80 C79 C82 120.4(4) . . ?
C75 C80 C79 121.9(3) . . ?
C75 C80 H80 119.1 . . ?
C79 C80 H80 119.1 . . ?
F20 C81 F19 106.5(4) . . ?
F20 C81 F21 105.8(3) . . ?
F19 C81 F21 105.0(4) . . ?
F20 C81 C77 113.1(3) . . ?
F19 C81 C77 113.6(3) . . ?
F21 C81 C77 112.2(3) . . ?
F22B C82 F24A 70.6(6) . . ?
F22B C82 F23B 109.2(7) . . ?
F24A C82 F23B 121.7(6) . . ?
F22B C82 F23A 121.3(7) . . ?
F24A C82 F23A 111.6(5) . . ?
F24A C82 F22A 102.6(4) . . ?
F23B C82 F22A 88.3(5) . . ?
F23A C82 F22A 104.8(4) . . ?
F22B C82 F24B 98.5(7) . . ?
F23B C82 F24B 103.9(6) . . ?
F23A C82 F24B 89.2(5) . . ?
F22A C82 F24B 128.7(5) . . ?
F22B C82 C79 117.8(7) . . ?
F24A C82 C79 115.9(4) . . ?
F23B C82 C79 114.2(5) . . ?
F23A C82 C79 112.7(4) . . ?
F22A C82 C79 108.1(4) . . ?
F24B C82 C79 111.2(4) . . ?
C2 N1 P1 123.0(2) . . ?
C2 N1 Ru1 115.4(2) . . ?
P1 N1 Ru1 121.18(16) . . ?
C7 N2 Ru1 111.8(2) . . ?
C7 N2 HY2 102(3) . . ?
Ru1 N2 HY2 108(3) . . ?
C7 N2 HY3 110(3) . . ?
Ru1 N2 HY3 123(3) . . ?
HY2 N2 HY3 99(4) . . ?
N1 P1 C14 115.97(16) . . ?
N1 P1 C1 104.81(15) . . ?
C14 P1 C1 108.71(17) . . ?
N1 P1 C8 111.76(16) . . ?
C14 P1 C8 108.35(17) . . ?
C1 P1 C8 106.78(16) . . ?
C26 P2 C20 102.20(16) . . ?
C26 P2 C1 98.72(15) . . ?
C20 P2 C1 100.26(16) . . ?
C26 P2 Ru1 120.18(11) . . ?
C20 P2 Ru1 127.40(11) . . ?
C1 P2 Ru1 102.31(11) . . ?
C38 P3 C32 109.04(16) . . ?
C38 P3 C44 99.49(15) . . ?
C32 P3 C44 103.07(15) . . ?
C38 P3 Ru1 112.44(11) . . ?
C32 P3 Ru1 112.99(11) . . ?
C44 P3 Ru1 118.56(11) . . ?
N1 Ru1 N2 77.25(11) . . ?
N1 Ru1 P2 86.32(8) . . ?
N2 Ru1 P2 162.94(9) . . ?
N1 Ru1 P3 170.15(8) . . ?
N2 Ru1 P3 97.10(8) . . ?
P2 Ru1 P3 99.80(3) . . ?
N1 Ru1 HY1 105.6(16) . . ?
N2 Ru1 HY1 92.4(16) . . ?
P2 Ru1 HY1 87.6(16) . . ?
P3 Ru1 HY1 82.5(16) . . ?
C67 B1 C75 105.3(3) . . ?
C67 B1 C59 112.7(3) . . ?
C75 B1 C59 112.4(3) . . ?
C67 B1 C51 110.0(3) . . ?
C75 B1 C51 112.7(3) . . ?
C59 B1 C51 104.0(3) . . ?

loop_
_geom_bond_atom_site_label_1
_geom_bond_atom_site_label_2
_geom_bond_distance
_geom_bond_site_symmetry_2
_geom_bond_publ_flag
C1 P1 1.799(3) . ?
C1 P2 1.875(3) . ?
C1 H1A 0.97 . ?
C1 H1B 0.97 . ?
C2 C7 1.395(5) . ?
C2 C3 1.400(5) . ?
C2 N1 1.414(4) . ?
C3 C4 1.389(5) . ?
C3 H3 0.93 . ?
C4 C5 1.378(6) . ?
C4 H4 0.93 . ?
C5 C6 1.396(6) . ?
C5 H5 0.93 . ?
C6 C7 1.383(5) . ?
C6 H6 0.93 . ?
C7 N2 1.469(5) . ?
C8 C13 1.388(5) . ?
C8 C9 1.389(5) . ?
C8 P1 1.807(4) . ?
C9 C10 1.390(6) . ?
C9 H9 0.93 . ?
C10 C11 1.375(6) . ?
C10 H10 0.93 . ?
C11 C12 1.385(6) . ?
C11 H11 0.93 . ?
C12 C13 1.391(6) . ?
C12 H12 0.93 . ?
C13 H13 0.93 . ?
C14 C19 1.393(5) . ?
C14 C15 1.397(5) . ?
C14 P1 1.799(3) . ?
C15 C16 1.388(5) . ?
C15 H15 0.93 . ?
C16 C17 1.382(6) . ?
C16 H16 0.93 . ?
C17 C18 1.381(6) . ?
C17 H17 0.93 . ?
C18 C19 1.394(5) . ?
C18 H18 0.93 . ?
C19 H19 0.93 . ?
C20 C21 1.396(5) . ?
C20 C25 1.404(5) . ?
C20 P2 1.833(3) . ?
C21 C22 1.397(5) . ?
C21 H21 0.93 . ?
C22 C23 1.381(6) . ?
C22 H22 0.93 . ?
C23 C24 1.384(6) . ?
C23 H23 0.93 . ?
C24 C25 1.390(5) . ?
C24 H24 0.93 . ?
C25 H25 0.93 . ?
C26 C31 1.390(5) . ?
C26 C27 1.403(5) . ?
C26 P2 1.828(3) . ?
C27 C28 1.386(5) . ?
C27 H27 0.93 . ?
C28 C29 1.395(6) . ?
C28 H28 0.93 . ?
C29 C30 1.380(6) . ?
C29 H29 0.93 . ?
C30 C31 1.387(5) . ?
C30 H30 0.93 . ?
C31 H31 0.93 . ?
C32 C33 1.522(5) . ?
C32 C37 1.535(5) . ?
C32 P3 1.869(3) . ?
C32 H32 0.98 . ?
C33 C34 1.526(6) . ?
C33 H33A 0.97 . ?
C33 H33B 0.97 . ?
C34 C35 1.514(6) . ?
C34 H34A 0.97 . ?
C34 H34B 0.97 . ?
C35 C36 1.530(6) . ?
C35 H35A 0.97 . ?
C35 H35B 0.97 . ?
C36 C37 1.524(5) . ?
C36 H36A 0.97 . ?
C36 H36B 0.97 . ?
C37 H37A 0.97 . ?
C37 H37B 0.97 . ?
C38 C43 1.543(5) . ?
C38 C39 1.546(4) . ?
C38 P3 1.868(3) . ?
C38 H38 0.98 . ?
C39 C40 1.524(5) . ?
C39 H39A 0.97 . ?
C39 H39B 0.97 . ?
C40 C41 1.528(6) . ?
C40 H40A 0.97 . ?
C40 H40B 0.97 . ?
C41 C42 1.525(5) . ?
C41 H41A 0.97 . ?
C41 H41B 0.97 . ?
C42 C43 1.535(5) . ?
C42 H42A 0.97 . ?
C42 H42B 0.97 . ?
C43 H43A 0.97 . ?
C43 H43B 0.97 . ?
C44 C49 1.529(5) . ?
C44 C45 1.536(5) . ?
C44 P3 1.873(3) . ?
C44 H44 0.98 . ?
C45 C46 1.530(5) . ?
C45 H45A 0.97 . ?
C45 H45B 0.97 . ?
C46 C47 1.527(5) . ?
C46 H46A 0.97 . ?
C46 H46B 0.97 . ?
C47 C48 1.515(6) . ?
C47 H47A 0.97 . ?
C47 H47B 0.97 . ?
C48 C49 1.534(4) . ?
C48 H48A 0.97 . ?
C48 H48B 0.97 . ?
C49 H49A 0.97 . ?
C49 H49B 0.97 . ?
C51 C56 1.396(5) . ?
C51 C52 1.403(5) . ?
C51 B1 1.649(5) . ?
C52 C53 1.391(5) . ?
C52 H52 0.93 . ?
C53 C54 1.382(5) . ?
C53 C57 1.499(5) . ?
C54 C55 1.393(5) . ?
C54 H54 0.93 . ?
C55 C56 1.395(5) . ?
C55 C58 1.495(5) . ?
C56 H56 0.93 . ?
C57 F3A 1.308(5) . ?
C57 F1A 1.320(5) . ?
C57 F2A 1.347(5) . ?
C57 F3B 1.393(9) . ?
C57 F2B 1.395(9) . ?
C57 F1B 1.644(18) . ?
C58 F6A 1.296(6) . ?
C58 F5B 1.328(9) . ?
C58 F4B 1.350(8) . ?
C58 F5A 1.351(6) . ?
C58 F4A 1.370(6) . ?
C58 F6B 1.376(8) . ?
C59 C64 1.393(5) . ?
C59 C60 1.402(5) . ?
C59 B1 1.645(5) . ?
C60 C61 1.386(5) . ?
C60 H60 0.93 . ?
C61 C62 1.377(6) . ?
C61 C65 1.482(5) . ?
C62 C63 1.389(5) . ?
C62 H62 0.93 . ?
C63 C64 1.392(5) . ?
C63 C66 1.500(5) . ?
C64 H64 0.93 . ?
C65 F9A 1.316(8) . ?
C65 F8A 1.327(8) . ?
C65 F7A 1.330(7) . ?
C65 F7B 1.338(12) . ?
C65 F8B 1.348(12) . ?
C65 F9B 1.387(11) . ?
C66 F11 1.329(5) . ?
C66 F12 1.331(5) . ?
C66 F10 1.339(5) . ?
C67 C68 1.400(5) . ?
C67 C72 1.401(5) . ?
C67 B1 1.641(5) . ?
C68 C69 1.389(5) . ?
C68 H68 0.93 . ?
C69 C70 1.389(5) . ?
C69 C73 1.497(5) . ?
C70 C71 1.386(5) . ?
C70 H70 0.93 . ?
C71 C72 1.397(5) . ?
C71 C74 1.496(5) . ?
C72 H72 0.93 . ?
C73 F15 1.329(5) . ?
C73 F14 1.339(5) . ?
C73 F13 1.340(5) . ?
C74 F16A 1.312(5) . ?
C74 F18A 1.317(5) . ?
C74 F17A 1.341(5) . ?
C74 F18B 1.402(19) . ?
C74 F16B 1.47(2) . ?
C74 F17B 1.503(19) . ?
C75 C80 1.396(5) . ?
C75 C76 1.407(5) . ?
C75 B1 1.643(5) . ?
C76 C77 1.400(5) . ?
C76 H76 0.93 . ?
C77 C78 1.378(5) . ?
C77 C81 1.504(5) . ?
C78 C79 1.389(5) . ?
C78 H78 0.93 . ?
C79 C80 1.401(5) . ?
C79 C82 1.492(6) . ?
C80 H80 0.93 . ?
C81 F20 1.317(5) . ?
C81 F19 1.331(5) . ?
C81 F21 1.332(5) . ?
C82 F22B 1.263(12) . ?
C82 F24A 1.268(6) . ?
C82 F23B 1.316(9) . ?
C82 F23A 1.351(7) . ?
C82 F22A 1.423(7) . ?
C82 F24B 1.472(9) . ?
N1 P1 1.618(3) . ?
N1 Ru1 2.137(3) . ?
N2 Ru1 2.183(3) . ?
N2 HY2 0.85(5) . ?
N2 HY3 1.00(6) . ?
P2 Ru1 2.2254(9) . ?
P3 Ru1 2.2935(9) . ?
Ru1 HY1 1.50(4) . ?
